data_4304404
loop_
_publ_author_name
'Yuji Tooyama'
'Henrik Braband'
'Bernhard Spingler'
'Ulrich Abram'
'Roger Alberto'

_publ_section_title
;
High-Valent Technetium Complexes with the [99TcO3]+ Core from in Situ
Prepared Mixed Anhydrides of [99TcO4]- and Their Reactivities
;
_journal_name_full 'Inorganic Chemistry'
_journal_page_first 257
_journal_page_last 264
_journal_paper_doi 10.1021/ic701908q
_journal_volume 47
_journal_year 2008
_chemical_formula_sum 'C14 H19 N4 O5 Tc'
_chemical_formula_weight 421.33
_chemical_name_systematic
; 
 ? 
;
_space_group_IT_number 2
_symmetry_cell_setting triclinic
_symmetry_space_group_name_Hall '-P 1'
_symmetry_space_group_name_H-M 'P -1'
_atom_sites_solution_hydrogens geom
_atom_sites_solution_primary direct
_atom_sites_solution_secondary difmap
_audit_creation_method SHELXL-97
_cell_angle_alpha 89.856(2)
_cell_angle_beta 80.937(2)
_cell_angle_gamma 84.641(2)
_cell_formula_units_Z 2
_cell_length_a 7.2448(2)
_cell_length_b 8.5727(2)
_cell_length_c 12.7729(3)
_cell_measurement_reflns_used 13576
_cell_measurement_temperature 183(2)
_cell_measurement_theta_max 30.7450
_cell_measurement_theta_min 2.3806
_cell_volume 779.90(3)
_computing_cell_refinement 'CrysAlis RED (Oxford, 2007)'
_computing_data_collection 'CrysAlis RED (Oxford, 2007)'
_computing_data_reduction 'CrysAlis RED (Oxford, 2007)'
_computing_molecular_graphics 'ORTEP-3 (Farrugia, 1997)'
_computing_publication_material 'SHELXL-97 (Sheldrick, 1997)'
_computing_structure_refinement 'SHELXL-97 (Sheldrick, 1997)'
_computing_structure_solution 'SIR-97 (Altomare, 1999)'
_diffrn_ambient_temperature 183(2)
_diffrn_detector_area_resol_mean 10.4498
_diffrn_measured_fraction_theta_full 1.000
_diffrn_measured_fraction_theta_max 1.000
_diffrn_measurement_device_type 'Xcalibur Ruby'
_diffrn_measurement_method '/o oscillation scan'
_diffrn_radiation_monochromator graphite
_diffrn_radiation_source 'Enhance (Mo) X-ray Source'
_diffrn_radiation_type MoK\a
_diffrn_radiation_wavelength 0.7107
_diffrn_reflns_av_R_equivalents 0.0304
_diffrn_reflns_av_sigmaI/netI 0.0235
_diffrn_reflns_limit_h_max 9
_diffrn_reflns_limit_h_min -9
_diffrn_reflns_limit_k_max 11
_diffrn_reflns_limit_k_min -11
_diffrn_reflns_limit_l_max 17
_diffrn_reflns_limit_l_min -17
_diffrn_reflns_number 20173
_diffrn_reflns_theta_full 28.28
_diffrn_reflns_theta_max 28.28
_diffrn_reflns_theta_min 2.39
_exptl_absorpt_coefficient_mu 0.957
_exptl_absorpt_correction_T_max 1.00000
_exptl_absorpt_correction_T_min 0.90088
_exptl_absorpt_correction_type multi-scan
_exptl_absorpt_process_details
;
CrysAlis RED, Oxford Diffraction Ltd.,
Version 1.171.32.5 (release 08-05-2007 CrysAlis171 .NET)
(compiled May  8 2007,13:10:02)
Empirical absorption correction using spherical harmonics,
 implemented in SCALE3 ABSPACK scaling algorithm.
;
_exptl_crystal_colour blue
_exptl_crystal_density_diffrn 1.794
_exptl_crystal_density_method 'not measured'
_exptl_crystal_description block
_exptl_crystal_F_000 428
_exptl_crystal_size_max 0.15
_exptl_crystal_size_mid 0.09
_exptl_crystal_size_min 0.06
_refine_diff_density_max 0.416
_refine_diff_density_min -0.361
_refine_diff_density_rms 0.061
_refine_ls_extinction_method none
_refine_ls_goodness_of_fit_ref 1.050
_refine_ls_hydrogen_treatment constr
_refine_ls_matrix_type full
_refine_ls_number_parameters 239
_refine_ls_number_reflns 3876
_refine_ls_number_restraints 7
_refine_ls_restrained_S_all 1.057
_refine_ls_R_factor_all 0.0251
_refine_ls_R_factor_gt 0.0205
_refine_ls_shift/su_max 0.002
_refine_ls_shift/su_mean 0.000
_refine_ls_structure_factor_coef Fsqd
_refine_ls_weighting_details 'calc w=1/[\s^2^(Fo^2^)+(0.0238P)^2^+0.4083P] where P=(Fo^2^+2Fc^2^)/3'
_refine_ls_weighting_scheme calc
_refine_ls_wR_factor_gt 0.0503
_refine_ls_wR_factor_ref 0.0512
_reflns_number_gt 3480
_reflns_number_total 3876
_reflns_threshold_expression >2sigma(I)
_cod_data_source_file ic701908q-file005.cif
_cod_data_source_block yt160807
_cod_database_code 4304404

loop_
_symmetry_equiv_pos_as_xyz
'x, y, z'
'-x, -y, -z'

loop_
_atom_site_label
_atom_site_type_symbol
_atom_site_fract_x
_atom_site_fract_y
_atom_site_fract_z
_atom_site_U_iso_or_equiv
_atom_site_adp_type
_atom_site_occupancy
_atom_site_symmetry_multiplicity
_atom_site_calc_flag
_atom_site_refinement_flags
_atom_site_disorder_assembly
_atom_site_disorder_group
Tc1 Tc 0.40275(2) 0.369348(18) 0.686584(11) 0.01814(5) Uani 1 1 d . A .
C1 C 0.5804(2) 0.5802(2) 0.84338(14) 0.0200(3) Uani 1 1 d . . .
C2 C 0.7037(2) 0.5589(2) 0.91734(14) 0.0219(4) Uani 1 1 d . . .
H2A H 0.7578 0.6388 0.9502 0.026 Uiso 1 1 calc R . .
C3 C 0.7317(2) 0.4007(2) 0.93341(13) 0.0196(3) Uani 1 1 d . . .
C4 C 0.6990(3) 0.0906(2) 0.58334(14) 0.0221(4) Uani 1 1 d . . .
C5 C 0.8369(3) -0.0165(2) 0.61468(14) 0.0238(4) Uani 1 1 d . . .
H5A H 0.9225 -0.0874 0.5697 0.029 Uiso 1 1 calc R . .
C6 C 0.8257(2) -0.0002(2) 0.72263(14) 0.0200(4) Uani 1 1 d . . .
C7 C 0.5968(2) 0.16774(19) 0.85956(13) 0.0160(3) Uani 1 1 d . . .
H7 H 0.6571 0.1050 0.9133 0.019 Uiso 1 1 calc R . .
C8 C 0.3819(2) 0.1497(2) 0.87866(13) 0.0172(3) Uani 1 1 d . A .
C9 C 0.5099(3) 0.7268(2) 0.79344(17) 0.0284(4) Uani 1 1 d . . .
H9A H 0.5958 0.7461 0.7284 0.043 Uiso 1 1 calc R . .
H9B H 0.5031 0.8151 0.8429 0.043 Uiso 1 1 calc R . .
H9C H 0.3847 0.7154 0.7763 0.043 Uiso 1 1 calc R . .
C10 C 0.8566(3) 0.3100(2) 0.99940(15) 0.0258(4) Uani 1 1 d . . .
H10A H 0.8733 0.3749 1.0596 0.039 Uiso 1 1 calc R . .
H10B H 0.9790 0.2804 0.9562 0.039 Uiso 1 1 calc R . .
H10C H 0.7992 0.2154 1.0256 0.039 Uiso 1 1 calc R . .
C11 C 0.6596(3) 0.1295(3) 0.47420(15) 0.0294(4) Uani 1 1 d . . .
H11A H 0.6947 0.0370 0.4279 0.044 Uiso 1 1 calc R . .
H11B H 0.7328 0.2151 0.4460 0.044 Uiso 1 1 calc R . .
H11C H 0.5255 0.1619 0.4772 0.044 Uiso 1 1 calc R . .
C12 C 0.9447(3) -0.0760(2) 0.79743(15) 0.0258(4) Uani 1 1 d . . .
H12C H 0.8649 -0.0994 0.8639 0.039 Uiso 1 1 calc R . .
H12B H 1.0362 -0.0050 0.8120 0.039 Uiso 1 1 calc R . .
H12A H 1.0110 -0.1735 0.7656 0.039 Uiso 1 1 calc R . .
C13 C 0.0968(5) 0.3730(5) 0.5805(3) 0.0258(8) Uani 0.57 1 d PD A 1
H13A H -0.0029 0.3151 0.5584 0.031 Uiso 0.57 1 calc PR A 1
H13B H 0.1427 0.4437 0.5228 0.031 Uiso 0.57 1 calc PR A 1
C14 C 0.0260(8) 0.4633(7) 0.6823(4) 0.0282(12) Uani 0.57 1 d PD A 1
H14A H -0.0538 0.5583 0.6672 0.034 Uiso 0.57 1 calc PR A 1
H14B H -0.0520 0.3978 0.7318 0.034 Uiso 0.57 1 calc PR A 1
C15 C 0.0462(7) 0.3455(6) 0.6314(5) 0.0268(11) Uani 0.43 1 d PD A 2
H15A H -0.0183 0.3365 0.5692 0.032 Uiso 0.43 1 calc PR A 2
H15B H -0.0234 0.2910 0.6914 0.032 Uiso 0.43 1 calc PR A 2
C16 C 0.0474(11) 0.5146(8) 0.6598(6) 0.0260(15) Uani 0.43 1 d PD A 2
H16A H 0.0882 0.5770 0.5965 0.031 Uiso 0.43 1 calc PR A 2
H16B H -0.0781 0.5594 0.6946 0.031 Uiso 0.43 1 calc PR A 2
N1 N 0.5327(2) 0.44095(17) 0.81565(11) 0.0176(3) Uani 1 1 d . . .
N2 N 0.6027(2) 0.16745(18) 0.66879(11) 0.0191(3) Uani 1 1 d . . .
N3 N 0.6269(2) 0.33148(17) 0.87131(11) 0.0165(3) Uani 1 1 d . . .
N4 N 0.6811(2) 0.11103(17) 0.75374(11) 0.0173(3) Uani 1 1 d . . .
O1 O 0.54711(19) 0.46718(17) 0.60326(10) 0.0286(3) Uani 1 1 d . . .
O2 O 0.24365(19) 0.26983(16) 0.60625(11) 0.0266(3) Uani 1 1 d D . .
O3 O 0.18067(18) 0.50873(16) 0.73142(10) 0.0253(3) Uani 1 1 d D . .
O4 O 0.28805(17) 0.22132(16) 0.81411(10) 0.0237(3) Uani 1 1 d . . .
O5 O 0.31863(18) 0.07151(16) 0.95354(10) 0.0256(3) Uani 1 1 d . . .

loop_
_atom_site_aniso_label
_atom_site_aniso_U_11
_atom_site_aniso_U_22
_atom_site_aniso_U_33
_atom_site_aniso_U_23
_atom_site_aniso_U_13
_atom_site_aniso_U_12
Tc1 0.01954(8) 0.01959(8) 0.01620(8) 0.00409(5) -0.00565(5) -0.00194(5)
C1 0.0183(8) 0.0182(8) 0.0221(9) -0.0007(7) 0.0015(7) -0.0029(6)
C2 0.0205(9) 0.0223(9) 0.0230(9) -0.0050(7) -0.0014(7) -0.0064(7)
C3 0.0160(8) 0.0256(9) 0.0170(8) -0.0023(7) -0.0015(6) -0.0034(7)
C4 0.0228(9) 0.0252(9) 0.0179(8) -0.0021(7) -0.0007(7) -0.0052(7)
C5 0.0237(9) 0.0244(9) 0.0208(9) -0.0015(7) 0.0027(7) 0.0000(7)
C6 0.0173(8) 0.0178(8) 0.0238(9) 0.0014(7) 0.0005(7) -0.0016(6)
C7 0.0181(8) 0.0157(8) 0.0139(8) 0.0016(6) -0.0029(6) -0.0005(6)
C8 0.0195(8) 0.0147(8) 0.0170(8) -0.0018(6) -0.0021(6) -0.0010(6)
C9 0.0310(10) 0.0183(9) 0.0362(11) 0.0029(8) -0.0049(8) -0.0038(8)
C10 0.0214(9) 0.0336(11) 0.0242(9) -0.0002(8) -0.0095(7) -0.0022(8)
C11 0.0319(11) 0.0383(12) 0.0177(9) -0.0010(8) -0.0023(8) -0.0037(9)
C12 0.0229(9) 0.0256(10) 0.0272(10) 0.0034(8) -0.0029(8) 0.0057(7)
C13 0.0224(19) 0.032(2) 0.024(2) 0.0034(17) -0.0097(16) 0.0014(15)
C14 0.022(2) 0.035(3) 0.027(3) 0.004(2) -0.0066(18) 0.006(2)
C15 0.027(3) 0.029(3) 0.027(3) 0.002(2) -0.014(2) -0.005(2)
C16 0.026(3) 0.024(4) 0.030(4) 0.006(2) -0.012(3) 0.003(3)
N1 0.0201(7) 0.0157(7) 0.0173(7) 0.0027(6) -0.0045(6) -0.0005(6)
N2 0.0207(7) 0.0218(8) 0.0153(7) 0.0007(6) -0.0049(6) -0.0010(6)
N3 0.0178(7) 0.0163(7) 0.0159(7) 0.0011(5) -0.0045(5) -0.0010(5)
N4 0.0184(7) 0.0182(7) 0.0152(7) 0.0004(6) -0.0037(5) 0.0003(6)
O1 0.0299(7) 0.0352(8) 0.0225(7) 0.0122(6) -0.0072(6) -0.0069(6)
O2 0.0282(7) 0.0248(7) 0.0303(7) 0.0020(6) -0.0158(6) -0.0015(5)
O3 0.0238(7) 0.0284(7) 0.0240(7) 0.0013(5) -0.0078(5) 0.0027(5)
O4 0.0189(6) 0.0298(7) 0.0235(6) 0.0111(5) -0.0061(5) -0.0044(5)
O5 0.0237(7) 0.0284(7) 0.0241(7) 0.0111(6) -0.0018(5) -0.0030(5)

loop_
_atom_type_symbol
_atom_type_description
_atom_type_scat_dispersion_real
_atom_type_scat_dispersion_imag
_atom_type_scat_source
C C 0.0033 0.0016 'International Tables Vol C Tables 4.2.6.8 and 6.1.1.4'
H H 0.0000 0.0000 'International Tables Vol C Tables 4.2.6.8 and 6.1.1.4'
N N 0.0061 0.0033 'International Tables Vol C Tables 4.2.6.8 and 6.1.1.4'
O O 0.0106 0.0060 'International Tables Vol C Tables 4.2.6.8 and 6.1.1.4'
Tc Tc -1.4390 0.7593 'International Tables Vol C Tables 4.2.6.8 and 6.1.1.4'

loop_
_geom_angle_atom_site_label_1
_geom_angle_atom_site_label_2
_geom_angle_atom_site_label_3
_geom_angle
_geom_angle_site_symmetry_1
_geom_angle_site_symmetry_3
_geom_angle_publ_flag
O1 Tc1 O2 107.97(6) . . ?
O1 Tc1 O3 107.13(7) . . ?
O2 Tc1 O3 83.79(6) . . ?
O1 Tc1 N2 90.43(6) . . ?
O2 Tc1 N2 91.07(6) . . ?
O3 Tc1 N2 162.44(6) . . ?
O1 Tc1 N1 90.10(6) . . ?
O2 Tc1 N1 161.90(6) . . ?
O3 Tc1 N1 92.10(5) . . ?
N2 Tc1 N1 87.59(5) . . ?
O1 Tc1 O4 163.30(6) . . ?
O2 Tc1 O4 84.34(5) . . ?
O3 Tc1 O4 84.96(5) . . ?
N2 Tc1 O4 77.81(5) . . ?
N1 Tc1 O4 77.73(5) . . ?
N1 C1 C2 109.46(16) . . ?
N1 C1 C9 120.65(17) . . ?
C2 C1 C9 129.83(17) . . ?
C3 C2 C1 107.02(16) . . ?
C3 C2 H2A 126.5 . . ?
C1 C2 H2A 126.5 . . ?
N3 C3 C2 106.44(15) . . ?
N3 C3 C10 122.94(16) . . ?
C2 C3 C10 130.55(17) . . ?
N2 C4 C5 109.29(16) . . ?
N2 C4 C11 121.26(17) . . ?
C5 C4 C11 129.37(17) . . ?
C6 C5 C4 107.28(16) . . ?
C6 C5 H5A 126.4 . . ?
C4 C5 H5A 126.4 . . ?
N4 C6 C5 106.03(16) . . ?
N4 C6 C12 122.96(16) . . ?
C5 C6 C12 130.95(17) . . ?
N3 C7 N4 109.86(13) . . ?
N3 C7 C8 109.46(13) . . ?
N4 C7 C8 110.28(14) . . ?
N3 C7 H7 109.1 . . ?
N4 C7 H7 109.1 . . ?
C8 C7 H7 109.1 . . ?
O5 C8 O4 126.04(16) . . ?
O5 C8 C7 118.24(15) . . ?
O4 C8 C7 115.72(14) . . ?
C1 C9 H9A 109.5 . . ?
C1 C9 H9B 109.5 . . ?
H9A C9 H9B 109.5 . . ?
C1 C9 H9C 109.5 . . ?
H9A C9 H9C 109.5 . . ?
H9B C9 H9C 109.5 . . ?
C3 C10 H10A 109.5 . . ?
C3 C10 H10B 109.5 . . ?
H10A C10 H10B 109.5 . . ?
C3 C10 H10C 109.5 . . ?
H10A C10 H10C 109.5 . . ?
H10B C10 H10C 109.5 . . ?
C4 C11 H11A 109.5 . . ?
C4 C11 H11B 109.5 . . ?
H11A C11 H11B 109.5 . . ?
C4 C11 H11C 109.5 . . ?
H11A C11 H11C 109.5 . . ?
H11B C11 H11C 109.5 . . ?
C6 C12 H12C 109.5 . . ?
C6 C12 H12B 109.5 . . ?
H12C C12 H12B 109.5 . . ?
C6 C12 H12A 109.5 . . ?
H12C C12 H12A 109.5 . . ?
H12B C12 H12A 109.5 . . ?
O2 C13 C14 103.6(3) . . ?
O2 C13 H13A 111.0 . . ?
C14 C13 H13A 111.0 . . ?
O2 C13 H13B 111.0 . . ?
C14 C13 H13B 111.0 . . ?
H13A C13 H13B 109.0 . . ?
O3 C14 C13 111.1(4) . . ?
O3 C14 H14A 109.4 . . ?
C13 C14 H14A 109.4 . . ?
O3 C14 H14B 109.4 . . ?
C13 C14 H14B 109.4 . . ?
H14A C14 H14B 108.0 . . ?
C16 C15 O2 110.1(4) . . ?
C16 C15 H15A 109.6 . . ?
O2 C15 H15A 109.6 . . ?
C16 C15 H15B 109.6 . . ?
O2 C15 H15B 109.6 . . ?
H15A C15 H15B 108.2 . . ?
O3 C16 C15 102.3(5) . . ?
O3 C16 H16A 111.3 . . ?
C15 C16 H16A 111.3 . . ?
O3 C16 H16B 111.3 . . ?
C15 C16 H16B 111.3 . . ?
H16A C16 H16B 109.2 . . ?
C1 N1 N3 106.08(14) . . ?
C1 N1 Tc1 131.99(12) . . ?
N3 N1 Tc1 120.16(11) . . ?
C4 N2 N4 106.32(14) . . ?
C4 N2 Tc1 132.35(12) . . ?
N4 N2 Tc1 120.34(11) . . ?
C3 N3 N1 111.00(14) . . ?
C3 N3 C7 130.52(14) . . ?
N1 N3 C7 118.42(13) . . ?
C6 N4 N2 111.05(14) . . ?
C6 N4 C7 130.27(14) . . ?
N2 N4 C7 118.58(13) . . ?
C13 O2 C15 29.5(2) . . ?
C13 O2 Tc1 112.58(18) . . ?
C15 O2 Tc1 109.9(2) . . ?
C16 O3 C14 21.8(2) . . ?
C16 O3 Tc1 114.0(3) . . ?
C14 O3 Tc1 110.3(3) . . ?
C8 O4 Tc1 125.08(11) . . ?

loop_
_geom_bond_atom_site_label_1
_geom_bond_atom_site_label_2
_geom_bond_distance
_geom_bond_site_symmetry_2
_geom_bond_publ_flag
Tc1 O1 1.6548(13) . ?
Tc1 O2 1.9157(13) . ?
Tc1 O3 1.9231(13) . ?
Tc1 N2 2.1391(15) . ?
Tc1 N1 2.1406(14) . ?
Tc1 O4 2.1712(12) . ?
C1 N1 1.337(2) . ?
C1 C2 1.399(3) . ?
C1 C9 1.492(3) . ?
C2 C3 1.372(3) . ?
C2 H2A 0.9500 . ?
C3 N3 1.354(2) . ?
C3 C10 1.496(3) . ?
C4 N2 1.338(2) . ?
C4 C5 1.398(3) . ?
C4 C11 1.497(3) . ?
C5 C6 1.375(3) . ?
C5 H5A 0.9500 . ?
C6 N4 1.360(2) . ?
C6 C12 1.493(3) . ?
C7 N3 1.452(2) . ?
C7 N4 1.457(2) . ?
C7 C8 1.560(2) . ?
C7 H7 1.0000 . ?
C8 O5 1.221(2) . ?
C8 O4 1.271(2) . ?
C9 H9A 0.9800 . ?
C9 H9B 0.9800 . ?
C9 H9C 0.9800 . ?
C10 H10A 0.9800 . ?
C10 H10B 0.9800 . ?
C10 H10C 0.9800 . ?
C11 H11A 0.9800 . ?
C11 H11B 0.9800 . ?
C11 H11C 0.9800 . ?
C12 H12C 0.9800 . ?
C12 H12B 0.9800 . ?
C12 H12A 0.9800 . ?
C13 O2 1.398(4) . ?
C13 C14 1.507(7) . ?
C13 H13A 0.9900 . ?
C13 H13B 0.9900 . ?
C14 O3 1.451(6) . ?
C14 H14A 0.9900 . ?
C14 H14B 0.9900 . ?
C15 C16 1.497(8) . ?
C15 O2 1.501(5) . ?
C15 H15A 0.9900 . ?
C15 H15B 0.9900 . ?
C16 O3 1.429(7) . ?
C16 H16A 0.9900 . ?
C16 H16B 0.9900 . ?
N1 N3 1.3721(19) . ?
N2 N4 1.369(2) . ?

loop_
_geom_torsion_atom_site_label_1
_geom_torsion_atom_site_label_2
_geom_torsion_atom_site_label_3
_geom_torsion_atom_site_label_4
_geom_torsion
_geom_torsion_site_symmetry_1
_geom_torsion_site_symmetry_2
_geom_torsion_site_symmetry_3
_geom_torsion_site_symmetry_4
_geom_torsion_publ_flag
N1 C1 C2 C3 0.6(2) . . . . ?
C9 C1 C2 C3 -176.67(18) . . . . ?
C1 C2 C3 N3 -0.41(19) . . . . ?
C1 C2 C3 C10 176.53(18) . . . . ?
N2 C4 C5 C6 -1.6(2) . . . . ?
C11 C4 C5 C6 175.12(19) . . . . ?
C4 C5 C6 N4 1.6(2) . . . . ?
C4 C5 C6 C12 -175.64(19) . . . . ?
N3 C7 C8 O5 -116.93(17) . . . . ?
N4 C7 C8 O5 122.10(17) . . . . ?
N3 C7 C8 O4 62.15(19) . . . . ?
N4 C7 C8 O4 -58.83(19) . . . . ?
O2 C13 C14 O3 43.5(5) . . . . ?
O2 C15 C16 O3 -45.9(6) . . . . ?
C2 C1 N1 N3 -0.51(19) . . . . ?
C9 C1 N1 N3 177.04(16) . . . . ?
C2 C1 N1 Tc1 -164.85(12) . . . . ?
C9 C1 N1 Tc1 12.7(3) . . . . ?
O1 Tc1 N1 C1 46.60(16) . . . . ?
O2 Tc1 N1 C1 -136.89(18) . . . . ?
O3 Tc1 N1 C1 -60.55(16) . . . . ?
N2 Tc1 N1 C1 137.02(16) . . . . ?
O4 Tc1 N1 C1 -144.93(16) . . . . ?
O1 Tc1 N1 N3 -115.95(13) . . . . ?
O2 Tc1 N1 N3 60.6(2) . . . . ?
O3 Tc1 N1 N3 136.90(12) . . . . ?
N2 Tc1 N1 N3 -25.52(12) . . . . ?
O4 Tc1 N1 N3 52.53(12) . . . . ?
C5 C4 N2 N4 0.9(2) . . . . ?
C11 C4 N2 N4 -176.10(16) . . . . ?
C5 C4 N2 Tc1 169.18(13) . . . . ?
C11 C4 N2 Tc1 -7.8(3) . . . . ?
O1 Tc1 N2 C4 -50.40(17) . . . . ?
O2 Tc1 N2 C4 57.59(17) . . . . ?
O3 Tc1 N2 C4 130.2(2) . . . . ?
N1 Tc1 N2 C4 -140.48(17) . . . . ?
O4 Tc1 N2 C4 141.56(17) . . . . ?
O1 Tc1 N2 N4 116.53(13) . . . . ?
O2 Tc1 N2 N4 -135.48(13) . . . . ?
O3 Tc1 N2 N4 -62.9(2) . . . . ?
N1 Tc1 N2 N4 26.46(13) . . . . ?
O4 Tc1 N2 N4 -51.51(12) . . . . ?
C2 C3 N3 N1 0.11(19) . . . . ?
C10 C3 N3 N1 -177.12(15) . . . . ?
C2 C3 N3 C7 -177.26(16) . . . . ?
C10 C3 N3 C7 5.5(3) . . . . ?
C1 N1 N3 C3 0.25(19) . . . . ?
Tc1 N1 N3 C3 166.84(11) . . . . ?
C1 N1 N3 C7 177.98(14) . . . . ?
Tc1 N1 N3 C7 -15.44(19) . . . . ?
N4 C7 N3 C3 -112.97(19) . . . . ?
C8 C7 N3 C3 125.80(18) . . . . ?
N4 C7 N3 N1 69.83(18) . . . . ?
C8 C7 N3 N1 -51.41(18) . . . . ?
C5 C6 N4 N2 -1.1(2) . . . . ?
C12 C6 N4 N2 176.42(16) . . . . ?
C5 C6 N4 C7 175.05(17) . . . . ?
C12 C6 N4 C7 -7.5(3) . . . . ?
C4 N2 N4 C6 0.10(19) . . . . ?
Tc1 N2 N4 C6 -169.88(11) . . . . ?
C4 N2 N4 C7 -176.52(15) . . . . ?
Tc1 N2 N4 C7 13.5(2) . . . . ?
N3 C7 N4 C6 115.44(19) . . . . ?
C8 C7 N4 C6 -123.83(18) . . . . ?
N3 C7 N4 N2 -68.71(19) . . . . ?
C8 C7 N4 N2 52.03(19) . . . . ?
C14 C13 O2 C15 46.8(5) . . . . ?
C14 C13 O2 Tc1 -44.0(4) . . . . ?
C16 C15 O2 C13 -70.5(6) . . . . ?
C16 C15 O2 Tc1 30.4(5) . . . . ?
O1 Tc1 O2 C13 -79.3(2) . . . . ?
O3 Tc1 O2 C13 26.7(2) . . . . ?
N2 Tc1 O2 C13 -170.1(2) . . . . ?
N1 Tc1 O2 C13 104.4(3) . . . . ?
O4 Tc1 O2 C13 112.3(2) . . . . ?
O1 Tc1 O2 C15 -110.8(3) . . . . ?
O3 Tc1 O2 C15 -4.8(3) . . . . ?
N2 Tc1 O2 C15 158.4(3) . . . . ?
N1 Tc1 O2 C15 72.8(3) . . . . ?
O4 Tc1 O2 C15 80.7(3) . . . . ?
C15 C16 O3 C14 -41.6(11) . . . . ?
C15 C16 O3 Tc1 43.2(6) . . . . ?
C13 C14 O3 C16 79.7(14) . . . . ?
C13 C14 O3 Tc1 -24.3(4) . . . . ?
O1 Tc1 O3 C16 83.7(3) . . . . ?
O2 Tc1 O3 C16 -23.3(3) . . . . ?
N2 Tc1 O3 C16 -96.9(3) . . . . ?
N1 Tc1 O3 C16 174.4(3) . . . . ?
O4 Tc1 O3 C16 -108.1(3) . . . . ?
O1 Tc1 O3 C14 106.9(2) . . . . ?
O2 Tc1 O3 C14 0.0(2) . . . . ?
N2 Tc1 O3 C14 -73.7(3) . . . . ?
N1 Tc1 O3 C14 -162.3(2) . . . . ?
O4 Tc1 O3 C14 -84.9(2) . . . . ?
O5 C8 O4 Tc1 176.66(13) . . . . ?
C7 C8 O4 Tc1 -2.3(2) . . . . ?
O1 Tc1 O4 C8 0.3(3) . . . . ?
O2 Tc1 O4 C8 138.81(15) . . . . ?
O3 Tc1 O4 C8 -136.95(15) . . . . ?
N2 Tc1 O4 C8 46.48(14) . . . . ?
N1 Tc1 O4 C8 -43.69(14) . . . . ?
